data_4518277
loop_
_publ_author_name
'Leong, Bi-Xiang'
'Teo, Yeow-Chuan'
'Condamines, Clo\'e'
'Yang, Ming-Chung'
'Su, Ming-Der'
'So, Cheuk-Wai'

_publ_section_title
;
 A NHC-Silyliumylidene Cation for Catalytic N-Formylation of Amines Using
 Carbon Dioxide
;
_journal_name_full 'ACS Catalysis'
_journal_page_first 14824
_journal_page_last 14833
_journal_paper_doi 10.1021/acscatal.0c03795
_journal_year 2020
_chemical_formula_sum 'C8 H9 N O2'
_chemical_formula_weight 151.16
_space_group_crystal_system monoclinic
_space_group_IT_number 15
_space_group_name_Hall '-C 2yc'
_space_group_name_H-M_alt 'C 1 2/c 1'
_atom_sites_solution_hydrogens geom
_atom_sites_solution_primary dual
_cell_angle_alpha 90
_cell_angle_beta 111.9279(17)
_cell_angle_gamma 90
_cell_formula_units_Z 8
_cell_length_a 14.8957(7)
_cell_length_b 12.8359(6)
_cell_length_c 8.4150(3)
_cell_measurement_reflns_used 3447
_cell_measurement_temperature 100.(2)
_cell_measurement_theta_max 30.9496
_cell_measurement_theta_min 2.9483
_cell_volume 1492.55(11)
_computing_cell_refinement 'SAINT V8.38A (Bruker AXS Inc., 2017)'
_computing_data_collection 'APEX3 (Bruker AXS Inc., 2018)'
_computing_data_reduction 'SAINT V8.38A (Bruker AXS Inc., 2017)'
_computing_molecular_graphics 'XP (Bruker AXS Inc., 2018)'
_computing_publication_material 'APEX3 (Bruker AXS Inc., 2018)'
_computing_structure_refinement 'SHELXL-2018/3 (Sheldrick, 2018)'
_computing_structure_solution 'XT, VERSION 2014/5'
_diffrn_ambient_temperature 100.(2)
_diffrn_detector_area_resol_mean 7.4074
_diffrn_measured_fraction_theta_full 0.989
_diffrn_measured_fraction_theta_max 0.989
_diffrn_measurement_device_type 'Photon II CPADs detector'
_diffrn_measurement_method 'phi and omega scans'
_diffrn_radiation_monochromator 'Multilayer Mirror'
_diffrn_radiation_type MoK\a
_diffrn_radiation_wavelength 0.71073
_diffrn_reflns_av_R_equivalents 0.0653
_diffrn_reflns_av_unetI/netI 0.0556
_diffrn_reflns_limit_h_max 21
_diffrn_reflns_limit_h_min -21
_diffrn_reflns_limit_k_max 18
_diffrn_reflns_limit_k_min -14
_diffrn_reflns_limit_l_max 12
_diffrn_reflns_limit_l_min -9
_diffrn_reflns_number 9262
_diffrn_reflns_theta_full 30.99
_diffrn_reflns_theta_max 30.99
_diffrn_reflns_theta_min 2.95
_diffrn_source 'Incoatec microfocus source'
_diffrn_source_type 'Bruker D8 Quest'
_exptl_absorpt_coefficient_mu 0.098
_exptl_absorpt_correction_T_max 1.00
_exptl_absorpt_correction_T_min 0.89
_exptl_absorpt_correction_type multi-scan
_exptl_absorpt_process_details
;
SADABS-2016/2 - Bruker AXS area detector scaling and absorption correction
;
_exptl_crystal_colour colourless
_exptl_crystal_density_diffrn 1.345
_exptl_crystal_density_method 'not measured'
_exptl_crystal_description needle
_exptl_crystal_F_000 640
_exptl_crystal_size_max 0.220
_exptl_crystal_size_mid 0.040
_exptl_crystal_size_min 0.020
_refine_diff_density_max 0.307
_refine_diff_density_min -0.280
_refine_ls_extinction_method none
_refine_ls_goodness_of_fit_ref 1.071
_refine_ls_hydrogen_treatment constr
_refine_ls_matrix_type full
_refine_ls_number_parameters 101
_refine_ls_number_reflns 2359
_refine_ls_number_restraints 0
_refine_ls_restrained_S_all 1.071
_refine_ls_R_factor_all 0.0639
_refine_ls_R_factor_gt 0.0482
_refine_ls_shift/su_max 0.000
_refine_ls_shift/su_mean 0.000
_refine_ls_structure_factor_coef Fsqd
_refine_ls_weighting_details 'w=1/[\s^2^(Fo^2^)+(0.0531P)^2^+1.1245P] where P=(Fo^2^+2Fc^2^)/3'
_refine_ls_weighting_scheme calc
_refine_ls_wR_factor_gt 0.1199
_refine_ls_wR_factor_ref 0.1393
_reflns_number_gt 1861
_reflns_number_total 2359
_reflns_threshold_expression 'I > 2\s(I)'
_cod_data_source_file cs0c03795_si_002.cif
_cod_data_source_block scw2232m
_cod_depositor_comments
;
The following automatic conversions were performed:

data item '_exptl_absorpt_correction_type' value 'Multi-Scan' was
changed to 'multi-scan' in accordance with the
/home/data/users/saulius/crontab/automatic-downloads/rss-feeds/ACS/lib/dictionaries/cif_core.dic
dictionary named 'cif_core.dic' version 2.4.2 last updated on
2011-04-26.

Automatic conversion script
Id: cif_fix_values 7556 2019-12-06 15:28:31Z antanas 
;
_cod_database_code 4518277

loop_
_space_group_symop_operation_xyz
'x, y, z'
'-x, y, -z+1/2'
'x+1/2, y+1/2, z'
'-x+1/2, y+1/2, -z+1/2'
'-x, -y, -z'
'x, -y, z-1/2'
'-x+1/2, -y+1/2, -z'
'x+1/2, -y+1/2, z-1/2'

loop_
_atom_site_type_symbol
_atom_site_label
_atom_site_fract_x
_atom_site_fract_y
_atom_site_fract_z
_atom_site_U_iso_or_equiv
_atom_site_adp_type
_atom_site_calc_flag
_atom_site_refinement_flags_adp
_atom_site_refinement_flags_occupancy
_atom_site_refinement_flags_posn
_atom_site_occupancy
_atom_site_disorder_assembly
_atom_site_disorder_group
C C1 0.61191(9) 0.53505(10) 0.11986(15) 0.0213(3) Uani d . . . 1 . .
H H1 0.601481 0.464262 0.141089 0.026 Uiso calc U . R 1 . .
C C2 0.63881(8) 0.71098(9) 0.24772(14) 0.0177(2) Uani d . . . 1 . .
C C3 0.66815(9) 0.76189(10) 0.13009(15) 0.0218(3) Uani d . . . 1 . .
H H3 0.67881 0.723314 0.0424 0.026 Uiso calc U . R 1 . .
C C4 0.68209(10) 0.86943(11) 0.13989(16) 0.0257(3) Uani d . . . 1 . .
H H4 0.703235 0.903908 0.060205 0.031 Uiso calc U . R 1 . .
C C5 0.66510(10) 0.92576(10) 0.26564(17) 0.0255(3) Uani d . . . 1 . .
H H5 0.673648 0.999199 0.270846 0.031 Uiso calc U . R 1 . .
C C6 0.63560(9) 0.87606(10) 0.38467(16) 0.0226(3) Uani d . . . 1 . .
H H6 0.62382 0.915378 0.470552 0.027 Uiso calc U . R 1 . .
C C7 0.62345(8) 0.76883(10) 0.37752(14) 0.0178(2) Uani d . . . 1 . .
C C8 0.58057(10) 0.76644(11) 0.62349(17) 0.0261(3) Uani d . . . 1 . .
H H8A 0.640072 0.802549 0.694175 0.039 Uiso calc U . R 1 . .
H H8B 0.561956 0.717058 0.69457 0.039 Uiso calc U . R 1 . .
H H8C 0.528635 0.817471 0.573988 0.039 Uiso calc U . R 1 . .
N N1 0.62470(8) 0.60241(8) 0.24835(12) 0.0188(2) Uani d . . . 1 . .
H H1A 0.624229 0.575682 0.344332 0.023 Uiso calc U . R 1 . .
O O1 0.61232(8) 0.55553(8) -0.02226(11) 0.0273(2) Uani d . . . 1 . .
O O2 0.59668(7) 0.71145(7) 0.48908(11) 0.0220(2) Uani d . . . 1 . .

loop_
_atom_site_aniso_label
_atom_site_aniso_U_11
_atom_site_aniso_U_22
_atom_site_aniso_U_33
_atom_site_aniso_U_12
_atom_site_aniso_U_13
_atom_site_aniso_U_23
C1 0.0293(6) 0.0169(6) 0.0191(6) 0.0009(5) 0.0107(5) -0.0005(4)
C2 0.0207(5) 0.0162(6) 0.0158(5) 0.0010(4) 0.0064(4) 0.0010(4)
C3 0.0297(6) 0.0198(6) 0.0179(5) 0.0000(5) 0.0112(5) 0.0003(4)
C4 0.0363(7) 0.0199(6) 0.0228(6) -0.0032(5) 0.0133(5) 0.0036(5)
C5 0.0354(7) 0.0155(6) 0.0245(6) -0.0019(5) 0.0100(5) 0.0007(5)
C6 0.0280(6) 0.0193(6) 0.0204(5) -0.0001(5) 0.0090(5) -0.0032(5)
C7 0.0198(5) 0.0182(6) 0.0157(5) 0.0009(4) 0.0070(4) 0.0012(4)
C8 0.0354(7) 0.0257(7) 0.0244(6) -0.0007(5) 0.0194(5) -0.0046(5)
N1 0.0291(5) 0.0145(5) 0.0154(4) 0.0002(4) 0.0112(4) 0.0007(4)
O1 0.0454(6) 0.0220(5) 0.0186(4) -0.0011(4) 0.0168(4) -0.0018(3)
O2 0.0328(5) 0.0189(5) 0.0205(4) -0.0007(4) 0.0169(4) -0.0022(3)

loop_
_atom_type_symbol
_atom_type_description
_atom_type_scat_dispersion_real
_atom_type_scat_dispersion_imag
_atom_type_scat_source
C C 0.0033 0.0016 'International Tables Vol C Tables 4.2.6.8 and 6.1.1.4'
H H 0.0000 0.0000 'International Tables Vol C Tables 4.2.6.8 and 6.1.1.4'
N N 0.0061 0.0033 'International Tables Vol C Tables 4.2.6.8 and 6.1.1.4'
O O 0.0106 0.0060 'International Tables Vol C Tables 4.2.6.8 and 6.1.1.4'

loop_
_geom_angle_atom_site_label_1
_geom_angle_atom_site_label_2
_geom_angle_atom_site_label_3
_geom_angle_site_symmetry_1
_geom_angle_site_symmetry_3
_geom_angle
_geom_angle_publ_flag
O1 C1 N1 . . 126.64(12) ?
O1 C1 H1 . . 116.7 ?
N1 C1 H1 . . 116.7 ?
C3 C2 C7 . . 119.42(11) ?
C3 C2 N1 . . 123.78(11) ?
C7 C2 N1 . . 116.79(10) ?
C2 C3 C4 . . 120.29(11) ?
C2 C3 H3 . . 119.9 ?
C4 C3 H3 . . 119.9 ?
C5 C4 C3 . . 119.87(12) ?
C5 C4 H4 . . 120.1 ?
C3 C4 H4 . . 120.1 ?
C4 C5 C6 . . 120.64(12) ?
C4 C5 H5 . . 119.7 ?
C6 C5 H5 . . 119.7 ?
C7 C6 C5 . . 119.71(11) ?
C7 C6 H6 . . 120.1 ?
C5 C6 H6 . . 120.1 ?
O2 C7 C6 . . 124.95(11) ?
O2 C7 C2 . . 115.01(11) ?
C6 C7 C2 . . 120.04(11) ?
O2 C8 H8A . . 109.5 ?
O2 C8 H8B . . 109.5 ?
H8A C8 H8B . . 109.5 ?
O2 C8 H8C . . 109.5 ?
H8A C8 H8C . . 109.5 ?
H8B C8 H8C . . 109.5 ?
C1 N1 C2 . . 127.65(10) ?
C1 N1 H1A . . 116.2 ?
C2 N1 H1A . . 116.2 ?
C7 O2 C8 . . 117.18(10) ?

loop_
_geom_bond_atom_site_label_1
_geom_bond_atom_site_label_2
_geom_bond_site_symmetry_2
_geom_bond_distance
_geom_bond_publ_flag
C1 O1 . 1.2267(14) ?
C1 N1 . 1.3413(15) ?
C1 H1 . 0.95 ?
C2 C3 . 1.3860(16) ?
C2 C7 . 1.4083(15) ?
C2 N1 . 1.4097(16) ?
C3 C4 . 1.3937(18) ?
C3 H3 . 0.95 ?
C4 C5 . 1.3808(18) ?
C4 H4 . 0.95 ?
C5 C6 . 1.3901(18) ?
C5 H5 . 0.95 ?
C6 C7 . 1.3866(18) ?
C6 H6 . 0.95 ?
C7 O2 . 1.3647(13) ?
C8 O2 . 1.4275(14) ?
C8 H8A . 0.98 ?
C8 H8B . 0.98 ?
C8 H8C . 0.98 ?
N1 H1A . 0.88 ?
